data_4519306
loop_
_publ_author_name
'Zhao, Xin'
'Yang, Fang'
'Zou, Shao-Yu'
'Zhou, Qian-Qian'
'Chen, Zi-Sheng'
'Ji, Kegong'

_publ_section_title
;
 Cu-Catalyzed Intermolecular \g-Site C--H Amination of Cyclohexenone
 Derivatives: The Benefit of Bifunctional Ligands
;
_journal_name_full 'ACS Catalysis'
_journal_page_first 1732
_journal_page_last 1741
_journal_paper_doi 10.1021/acscatal.1c05439
_journal_year 2022
_chemical_formula_moiety 'C36 H35 N3 O8'
_chemical_formula_sum 'C36 H35 N3 O8'
_chemical_formula_weight 637.67
_space_group_crystal_system triclinic
_space_group_IT_number 2
_space_group_name_Hall '-P 1'
_space_group_name_H-M_alt 'P -1'
_atom_sites_solution_hydrogens geom
_atom_sites_solution_primary dual
_audit_creation_date 2020-06-10
_audit_creation_method
;
Olex2 1.3-alpha
(compiled 2020.05.22 svn.r1d9e7f8d for OlexSys, GUI svn.r6115)
;
_cell_angle_alpha 87.748(4)
_cell_angle_beta 78.963(5)
_cell_angle_gamma 79.267(5)
_cell_formula_units_Z 2
_cell_length_a 6.8134(5)
_cell_length_b 14.9283(8)
_cell_length_c 16.4870(9)
_cell_measurement_reflns_used 3745
_cell_measurement_temperature 100.0(2)
_cell_measurement_theta_max 27.0170
_cell_measurement_theta_min 2.7790
_cell_volume 1617.11(18)
_computing_cell_refinement 'CrysAlisPro 1.171.38.43f (Rigaku OD, 2015)'
_computing_data_collection 'CrysAlisPro 1.171.38.43f (Rigaku OD, 2015)'
_computing_data_reduction 'CrysAlisPro 1.171.38.43f (Rigaku OD, 2015)'
_computing_molecular_graphics 'Olex2 1.3-alpha (Dolomanov et al., 2009)'
_computing_publication_material 'Olex2 1.3-alpha (Dolomanov et al., 2009)'
_computing_structure_refinement 'SHELXL 2018/3 (Sheldrick, 2015)'
_computing_structure_solution 'SHELXT  (Sheldrick, 2015)'
_diffrn_ambient_environment N~2~
_diffrn_ambient_temperature 100.0(2)
_diffrn_detector 'CCD plate'
_diffrn_detector_area_resol_mean 5.2684
_diffrn_detector_type AtlasS2
_diffrn_measured_fraction_theta_full 0.999
_diffrn_measured_fraction_theta_max 0.999
_diffrn_measurement_details
;
List of Runs (angles in degrees, time in seconds):

  # Type    Start    End  Width  t~exp~   \w     \q     \k     \f   Frames
--------------------------------------------------------------------------
  1  \w    -13.00  82.00   1.00    4.00    --   11.74  37.00 120.00   95
  2  \w     11.00  38.00   1.00    4.00    --   11.74 -99.00   0.00   27
  3  \w    -13.00  52.00   1.00    4.00    --   11.74 -99.00 -30.00   65
  4  \w    -16.00  28.00   1.00    4.00    --  -11.59 -99.00-180.00   44
  5  \w     35.00  65.00   1.00    4.00    --   11.74 178.00 -30.00   30
  6  \w      7.00  86.00   1.00    4.00    --   11.74  37.00-150.00   79
  7  \w    -58.00 -32.00   1.00    4.00    --   11.74 -37.00 -60.00   26
;
_diffrn_measurement_device 'four-circle diffractometer'
_diffrn_measurement_device_type 'SuperNova, Dual, Cu at zero, AtlasS2'
_diffrn_measurement_method '\w scans'
_diffrn_orient_matrix_type 'CrysAlisPro convention (1999,Acta A55,543-557)'
_diffrn_orient_matrix_UB_11 0.0516084000
_diffrn_orient_matrix_UB_12 -0.0433063000
_diffrn_orient_matrix_UB_13 -0.0158218000
_diffrn_orient_matrix_UB_21 0.0085811000
_diffrn_orient_matrix_UB_22 0.0178745000
_diffrn_orient_matrix_UB_23 -0.0407702000
_diffrn_orient_matrix_UB_31 0.0943347000
_diffrn_orient_matrix_UB_32 0.0119898000
_diffrn_orient_matrix_UB_33 0.0029641000
_diffrn_radiation_monochromator mirror
_diffrn_radiation_probe x-ray
_diffrn_radiation_type 'Mo K\a'
_diffrn_radiation_wavelength 0.71073
_diffrn_reflns_av_R_equivalents 0.0799
_diffrn_reflns_av_unetI/netI 0.1004
_diffrn_reflns_Laue_measured_fraction_full 0.999
_diffrn_reflns_Laue_measured_fraction_max 0.999
_diffrn_reflns_limit_h_max 8
_diffrn_reflns_limit_h_min -8
_diffrn_reflns_limit_k_max 14
_diffrn_reflns_limit_k_min -17
_diffrn_reflns_limit_l_max 19
_diffrn_reflns_limit_l_min -19
_diffrn_reflns_number 13346
_diffrn_reflns_point_group_measured_fraction_full 0.999
_diffrn_reflns_point_group_measured_fraction_max 0.999
_diffrn_reflns_theta_full 24.999
_diffrn_reflns_theta_max 24.999
_diffrn_reflns_theta_min 2.517
_diffrn_source 'micro-focus sealed X-ray tube'
_diffrn_source_type 'SuperNova (Mo) X-ray Source'
_exptl_absorpt_coefficient_mu 0.093
_exptl_absorpt_correction_T_max 1.00000
_exptl_absorpt_correction_T_min 0.94154
_exptl_absorpt_correction_type multi-scan
_exptl_absorpt_process_details
;
CrysAlisPro 1.171.38.43f (Rigaku Oxford Diffraction, 2015)
Empirical absorption correction using spherical harmonics,
 implemented in SCALE3 ABSPACK scaling algorithm.
;
_exptl_crystal_colour orange
_exptl_crystal_colour_primary orange
_exptl_crystal_density_diffrn 1.310
_exptl_crystal_description block
_exptl_crystal_F_000 672
_exptl_crystal_size_max 0.14
_exptl_crystal_size_mid 0.12
_exptl_crystal_size_min 0.11
_refine_diff_density_max 0.267
_refine_diff_density_min -0.294
_refine_diff_density_rms 0.067
_refine_ls_extinction_method none
_refine_ls_goodness_of_fit_ref 1.042
_refine_ls_hydrogen_treatment constr
_refine_ls_matrix_type full
_refine_ls_number_parameters 429
_refine_ls_number_reflns 5679
_refine_ls_number_restraints 0
_refine_ls_restrained_S_all 1.042
_refine_ls_R_factor_all 0.0994
_refine_ls_R_factor_gt 0.0703
_refine_ls_shift/su_max 0.000
_refine_ls_shift/su_mean 0.000
_refine_ls_structure_factor_coef Fsqd
_refine_ls_weighting_details 'w=1/[\s^2^(Fo^2^)+(0.0835P)^2^+0.0668P] where P=(Fo^2^+2Fc^2^)/3'
_refine_ls_weighting_scheme calc
_refine_ls_wR_factor_gt 0.1649
_refine_ls_wR_factor_ref 0.1945
_reflns_Friedel_coverage 0.000
_reflns_number_gt 3846
_reflns_number_total 5679
_reflns_threshold_expression 'I > 2\s(I)'
_cod_data_source_file cs1c05439_si_004.cif
_cod_data_source_block exp_2160
_cod_original_cell_volume 1617.12(17)
_cod_database_code 4519306
_shelx_shelxl_version_number 2018/3
_shelx_space_group_comment
;
The symmetry employed for this shelxl refinement is uniquely defined
by the following loop, which should always be used as a source of
symmetry information in preference to the above space-group names.
They are only intended as comments.
;
_shelx_estimated_absorpt_t_max 0.990
_shelx_estimated_absorpt_t_min 0.987
_reflns_odcompleteness_completeness 99.94
_reflns_odcompleteness_iscentric 1
_reflns_odcompleteness_theta 26.32
_olex2_refinement_description
;
1. Fixed Uiso
 At 1.2 times of:
  All C(H) groups, All C(H,H) groups
 At 1.5 times of:
  All C(H,H,H) groups
2.a Secondary CH2 refined with riding coordinates:
 C19(H19A,H19B), C20(H20A,H20B)
2.b Aromatic/amide H refined with riding coordinates:
 C2(H2), C3(H3), C5(H5), C6(H6), C8(H8), C9(H9), C11(H11), C12(H12), C24(H24),
 C25(H25), C27(H27), C28(H28), C32(H32), C33(H33), C35(H35), C36(H36)
2.c Idealised Me refined as rotating group:
 C13(H13A,H13B,H13C), C16(H16A,H16B,H16C), C17(H17A,H17B,H17C), C18(H18A,H18B,
 H18C), C29(H29A,H29B,H29C)
;
_olex2_submission_special_instructions 'No special instructions were received'
_oxdiff_exptl_absorpt_empirical_details
;
Empirical correction (ABSPACK) includes:
- Absorption correction using spherical harmonics
- Frame scaling
- Detector area scaling
;
_oxdiff_exptl_absorpt_empirical_full_max 1.340
_oxdiff_exptl_absorpt_empirical_full_min 0.694

loop_
_space_group_symop_operation_xyz
'x, y, z'
'-x, -y, -z'

loop_
_atom_site_label
_atom_site_type_symbol
_atom_site_fract_x
_atom_site_fract_y
_atom_site_fract_z
_atom_site_U_iso_or_equiv
_atom_site_adp_type
_atom_site_occupancy
_atom_site_site_symmetry_order
_atom_site_calc_flag
_atom_site_refinement_flags_posn
_atom_site_refinement_flags_adp
_atom_site_refinement_flags_occupancy
_atom_site_disorder_assembly
_atom_site_disorder_group
O1 O 1.2081(3) 0.08758(14) 0.98784(13) 0.0387(6) Uani 1 1 d . . . . .
O2 O 0.6376(3) 0.04768(13) 0.36552(12) 0.0350(5) Uani 1 1 d . . . . .
O3 O 0.7173(3) 0.07493(14) 0.47987(13) 0.0410(6) Uani 1 1 d . . . . .
O4 O 0.5817(4) 0.19516(15) 0.40785(14) 0.0499(7) Uani 1 1 d . . . . .
O5 O 0.6170(3) 0.63648(13) 1.01610(12) 0.0311(5) Uani 1 1 d . . . . .
O6 O -0.1088(3) 0.72852(15) 0.79953(13) 0.0418(6) Uani 1 1 d . . . . .
O7 O -0.3593(4) 0.57472(16) 0.44582(14) 0.0486(6) Uani 1 1 d . . . . .
O8 O -0.0904(4) 0.6185(2) 0.37828(15) 0.0622(8) Uani 1 1 d . . . . .
N1 N 0.7750(3) 0.26904(16) 0.75555(14) 0.0280(6) Uani 1 1 d . . . . .
N2 N 0.1748(3) 0.61945(15) 0.77229(13) 0.0248(6) Uani 1 1 d . . . . .
N3 N -0.2019(4) 0.60451(18) 0.44273(17) 0.0371(7) Uani 1 1 d . . . . .
C1 C 0.7551(4) 0.22273(19) 0.68581(17) 0.0263(7) Uani 1 1 d . . . . .
C2 C 0.5771(4) 0.2390(2) 0.65305(18) 0.0302(7) Uani 1 1 d . . . . .
H2 H 0.466321 0.281508 0.678063 0.036 Uiso 1 1 calc R U . . .
C3 C 0.5635(5) 0.1925(2) 0.58355(19) 0.0353(8) Uani 1 1 d . . . . .
H3 H 0.443810 0.203260 0.562563 0.042 Uiso 1 1 calc R U . . .
C4 C 0.7273(5) 0.1306(2) 0.54610(18) 0.0344(8) Uani 1 1 d . . . . .
C5 C 0.9064(5) 0.1136(2) 0.57596(19) 0.0361(8) Uani 1 1 d . . . . .
H5 H 1.016991 0.071864 0.549728 0.043 Uiso 1 1 calc R U . . .
C6 C 0.9196(4) 0.1597(2) 0.64569(18) 0.0308(7) Uani 1 1 d . . . . .
H6 H 1.040092 0.148432 0.666052 0.037 Uiso 1 1 calc R U . . .
C7 C 0.8932(4) 0.22160(19) 0.81145(17) 0.0259(7) Uani 1 1 d . . . . .
C8 C 1.0453(4) 0.2590(2) 0.83577(17) 0.0293(7) Uani 1 1 d . . . . .
H8 H 1.075542 0.313600 0.812182 0.035 Uiso 1 1 calc R U . . .
C9 C 1.1526(4) 0.2166(2) 0.89435(18) 0.0277(7) Uani 1 1 d . . . . .
H9 H 1.253209 0.242943 0.909811 0.033 Uiso 1 1 calc R U . . .
C10 C 1.1107(4) 0.1350(2) 0.93000(17) 0.0283(7) Uani 1 1 d . . . . .
C11 C 0.9615(4) 0.0965(2) 0.90556(17) 0.0310(7) Uani 1 1 d . . . . .
H11 H 0.933202 0.041382 0.928631 0.037 Uiso 1 1 calc R U . . .
C12 C 0.8543(4) 0.1391(2) 0.84725(17) 0.0277(7) Uani 1 1 d . . . . .
H12 H 0.754642 0.112227 0.831658 0.033 Uiso 1 1 calc R U . . .
C13 C 1.3573(5) 0.1264(2) 1.0174(2) 0.0409(8) Uani 1 1 d . . . . .
H13A H 1.467414 0.131808 0.972511 0.061 Uiso 1 1 calc R U . . .
H13B H 1.407986 0.087817 1.059565 0.061 Uiso 1 1 calc R U . . .
H13C H 1.296862 0.185666 1.039851 0.061 Uiso 1 1 calc R U . . .
C14 C 0.6381(5) 0.1153(2) 0.41525(19) 0.0378(8) Uani 1 1 d . . . . .
C15 C 0.5363(5) 0.0696(2) 0.29257(19) 0.0412(8) Uani 1 1 d . . . . .
C16 C 0.3097(5) 0.1027(2) 0.3244(2) 0.0527(10) Uani 1 1 d . . . . .
H16A H 0.254570 0.056193 0.358210 0.079 Uiso 1 1 calc R U . . .
H16B H 0.241074 0.115843 0.278374 0.079 Uiso 1 1 calc R U . . .
H16C H 0.290864 0.156966 0.356490 0.079 Uiso 1 1 calc R U . . .
C17 C 0.6339(7) 0.1367(3) 0.2359(2) 0.0636(12) Uani 1 1 d . . . . .
H17A H 0.611673 0.194076 0.263608 0.095 Uiso 1 1 calc R U . . .
H17B H 0.575115 0.144768 0.187076 0.095 Uiso 1 1 calc R U . . .
H17C H 0.777336 0.114036 0.220867 0.095 Uiso 1 1 calc R U . . .
C18 C 0.5732(5) -0.0234(2) 0.2519(2) 0.0462(9) Uani 1 1 d . . . . .
H18A H 0.716708 -0.046621 0.238806 0.069 Uiso 1 1 calc R U . . .
H18B H 0.518241 -0.017557 0.202086 0.069 Uiso 1 1 calc R U . . .
H18C H 0.507889 -0.064647 0.289098 0.069 Uiso 1 1 calc R U . . .
C19 C 0.6150(4) 0.34514(19) 0.78895(17) 0.0286(7) Uani 1 1 d . . . . .
H19A H 0.630769 0.359014 0.844072 0.034 Uiso 1 1 calc R U . . .
H19B H 0.483550 0.327258 0.793353 0.034 Uiso 1 1 calc R U . . .
C20 C 0.6204(4) 0.43020(19) 0.73525(17) 0.0273(7) Uani 1 1 d . . . . .
H20A H 0.749713 0.449368 0.733058 0.033 Uiso 1 1 calc R U . . .
H20B H 0.612009 0.415130 0.679462 0.033 Uiso 1 1 calc R U . . .
C21 C 0.4530(4) 0.50772(19) 0.76533(17) 0.0252(6) Uani 1 1 d . . . . .
C22 C 0.4366(4) 0.56415(18) 0.83765(16) 0.0222(6) Uani 1 1 d . . . . .
C23 C 0.2628(4) 0.63136(19) 0.84115(16) 0.0237(6) Uani 1 1 d . . . . .
C24 C 0.2053(4) 0.69765(19) 0.90253(17) 0.0250(6) Uani 1 1 d . . . . .
H24 H 0.088703 0.741932 0.904721 0.030 Uiso 1 1 calc R U . . .
C25 C 0.3301(4) 0.69445(19) 0.96016(17) 0.0262(7) Uani 1 1 d . . . . .
H25 H 0.295156 0.736907 1.002694 0.031 Uiso 1 1 calc R U . . .
C26 C 0.5064(4) 0.62929(19) 0.95592(16) 0.0244(6) Uani 1 1 d . . . . .
C27 C 0.5622(4) 0.56312(19) 0.89522(16) 0.0245(6) Uani 1 1 d . . . . .
H27 H 0.679789 0.519392 0.892948 0.029 Uiso 1 1 calc R U . . .
C28 C 0.2941(4) 0.54282(19) 0.72865(17) 0.0280(7) Uani 1 1 d . . . . .
H28 H 0.267285 0.519582 0.681211 0.034 Uiso 1 1 calc R U . . .
C29 C 0.8032(4) 0.5744(2) 1.01197(18) 0.0324(7) Uani 1 1 d . . . . .
H29A H 0.891096 0.581836 0.960195 0.049 Uiso 1 1 calc R U . . .
H29B H 0.777296 0.513137 1.016382 0.049 Uiso 1 1 calc R U . . .
H29C H 0.867213 0.586031 1.056521 0.049 Uiso 1 1 calc R U . . .
C30 C 0.0012(4) 0.6731(2) 0.75179(18) 0.0280(7) Uani 1 1 d . . . . .
C31 C -0.0422(4) 0.65573(19) 0.66831(17) 0.0267(7) Uani 1 1 d . . . . .
C32 C -0.2332(4) 0.63507(19) 0.66666(18) 0.0288(7) Uani 1 1 d . . . . .
H32 H -0.326996 0.633605 0.715542 0.035 Uiso 1 1 calc R U . . .
C33 C -0.2822(4) 0.6169(2) 0.59272(18) 0.0306(7) Uani 1 1 d . . . . .
H33 H -0.406069 0.599967 0.591238 0.037 Uiso 1 1 calc R U . . .
C34 C -0.1454(4) 0.62421(19) 0.52110(17) 0.0278(7) Uani 1 1 d . . . . .
C35 C 0.0389(4) 0.6496(2) 0.52045(19) 0.0351(7) Uani 1 1 d . . . . .
H35 H 0.126178 0.657062 0.470886 0.042 Uiso 1 1 calc R U . . .
C36 C 0.0912(4) 0.6639(2) 0.59533(18) 0.0323(7) Uani 1 1 d . . . . .
H36 H 0.217030 0.679089 0.596442 0.039 Uiso 1 1 calc R U . . .

loop_
_atom_site_aniso_label
_atom_site_aniso_U_11
_atom_site_aniso_U_22
_atom_site_aniso_U_33
_atom_site_aniso_U_23
_atom_site_aniso_U_13
_atom_site_aniso_U_12
O1 0.0493(13) 0.0365(13) 0.0386(13) 0.0119(10) -0.0232(11) -0.0159(10)
O2 0.0512(13) 0.0260(12) 0.0298(12) -0.0039(9) -0.0179(10) -0.0006(10)
O3 0.0623(15) 0.0268(13) 0.0344(12) -0.0086(10) -0.0234(11) 0.0075(10)
O4 0.0825(18) 0.0250(14) 0.0493(15) 0.0012(11) -0.0337(13) -0.0063(12)
O5 0.0320(11) 0.0304(12) 0.0327(12) -0.0074(9) -0.0132(9) -0.0013(9)
O6 0.0389(12) 0.0461(14) 0.0367(13) -0.0128(11) -0.0133(10) 0.0107(10)
O7 0.0590(15) 0.0534(16) 0.0418(14) -0.0026(12) -0.0207(12) -0.0196(13)
O8 0.0596(16) 0.099(2) 0.0284(15) -0.0041(14) -0.0028(13) -0.0198(15)
N1 0.0368(14) 0.0237(14) 0.0216(13) -0.0034(11) -0.0080(11) 0.0025(11)
N2 0.0276(12) 0.0231(13) 0.0232(13) -0.0032(10) -0.0065(10) -0.0011(10)
N3 0.0411(16) 0.0384(17) 0.0308(16) -0.0044(13) -0.0107(13) 0.0003(13)
C1 0.0376(16) 0.0184(15) 0.0223(15) 0.0008(12) -0.0077(13) -0.0017(12)
C2 0.0312(16) 0.0242(17) 0.0336(17) -0.0031(13) -0.0067(13) 0.0006(12)
C3 0.0453(19) 0.0239(17) 0.0377(18) -0.0019(14) -0.0166(15) 0.0004(14)
C4 0.056(2) 0.0202(17) 0.0280(17) -0.0034(13) -0.0168(15) 0.0015(14)
C5 0.0451(19) 0.0290(18) 0.0310(17) -0.0065(14) -0.0134(15) 0.0090(14)
C6 0.0342(16) 0.0270(17) 0.0295(16) -0.0026(13) -0.0120(13) 0.0051(13)
C7 0.0320(16) 0.0238(16) 0.0208(15) -0.0032(12) -0.0046(12) -0.0023(12)
C8 0.0387(17) 0.0190(16) 0.0308(17) 0.0009(13) -0.0073(14) -0.0063(13)
C9 0.0279(15) 0.0265(17) 0.0308(16) -0.0013(13) -0.0063(13) -0.0093(12)
C10 0.0348(16) 0.0289(17) 0.0219(15) 0.0001(13) -0.0078(13) -0.0054(13)
C11 0.0387(17) 0.0280(17) 0.0297(17) 0.0059(13) -0.0100(14) -0.0125(13)
C12 0.0295(15) 0.0289(17) 0.0272(16) 0.0009(13) -0.0075(13) -0.0097(13)
C13 0.0421(19) 0.041(2) 0.046(2) 0.0029(16) -0.0225(16) -0.0102(16)
C14 0.055(2) 0.032(2) 0.0306(18) 0.0002(15) -0.0197(16) -0.0065(16)
C15 0.063(2) 0.037(2) 0.0306(18) 0.0050(15) -0.0201(17) -0.0169(17)
C16 0.064(2) 0.034(2) 0.064(3) 0.0025(18) -0.027(2) -0.0040(18)
C17 0.105(3) 0.064(3) 0.036(2) 0.0135(19) -0.023(2) -0.045(2)
C18 0.068(2) 0.043(2) 0.0345(19) -0.0043(16) -0.0203(17) -0.0146(18)
C19 0.0355(16) 0.0259(17) 0.0224(15) -0.0046(13) -0.0042(13) -0.0009(13)
C20 0.0335(16) 0.0242(16) 0.0236(15) -0.0026(12) -0.0055(13) -0.0030(12)
C21 0.0319(15) 0.0210(16) 0.0225(15) 0.0024(12) -0.0025(12) -0.0073(12)
C22 0.0267(15) 0.0172(15) 0.0219(15) 0.0012(12) -0.0010(12) -0.0060(11)
C23 0.0314(15) 0.0236(16) 0.0188(14) 0.0020(12) -0.0070(12) -0.0097(12)
C24 0.0263(14) 0.0202(16) 0.0273(16) 0.0024(12) -0.0028(12) -0.0038(12)
C25 0.0292(15) 0.0238(16) 0.0243(15) -0.0037(12) -0.0004(12) -0.0053(12)
C26 0.0273(15) 0.0228(16) 0.0253(15) -0.0002(12) -0.0079(12) -0.0071(12)
C27 0.0261(15) 0.0216(16) 0.0243(16) 0.0035(12) -0.0032(12) -0.0029(12)
C28 0.0383(17) 0.0241(17) 0.0233(15) -0.0053(12) -0.0073(13) -0.0075(13)
C29 0.0290(16) 0.0341(18) 0.0351(18) -0.0030(14) -0.0100(14) -0.0035(13)
C30 0.0289(15) 0.0259(17) 0.0295(17) -0.0023(13) -0.0081(13) -0.0025(13)
C31 0.0296(16) 0.0205(16) 0.0289(17) -0.0014(12) -0.0075(13) 0.0005(12)
C32 0.0277(15) 0.0297(17) 0.0260(16) 0.0023(13) -0.0003(12) -0.0033(13)
C33 0.0256(15) 0.0311(18) 0.0358(18) -0.0016(14) -0.0100(14) -0.0019(13)
C34 0.0322(16) 0.0258(17) 0.0238(16) 0.0001(12) -0.0080(13) 0.0013(13)
C35 0.0342(17) 0.040(2) 0.0280(17) 0.0043(14) 0.0004(13) -0.0060(14)
C36 0.0279(16) 0.0344(19) 0.0354(18) 0.0016(14) -0.0093(14) -0.0047(13)

loop_
_atom_type_symbol
_atom_type_description
_atom_type_scat_dispersion_real
_atom_type_scat_dispersion_imag
_atom_type_scat_source
C C 0.0033 0.0016 'International Tables Vol C Tables 4.2.6.8 and 6.1.1.4'
H H 0.0000 0.0000 'International Tables Vol C Tables 4.2.6.8 and 6.1.1.4'
N N 0.0061 0.0033 'International Tables Vol C Tables 4.2.6.8 and 6.1.1.4'
O O 0.0106 0.0060 'International Tables Vol C Tables 4.2.6.8 and 6.1.1.4'

loop_
_geom_angle_atom_site_label_1
_geom_angle_atom_site_label_2
_geom_angle_atom_site_label_3
_geom_angle
_geom_angle_site_symmetry_1
_geom_angle_site_symmetry_3
_geom_angle_publ_flag
C10 O1 C13 118.2(2) . . ?
C14 O2 C15 118.1(2) . . ?
C14 O3 C4 118.3(2) . . ?
C26 O5 C29 116.8(2) . . ?
C1 N1 C7 118.7(2) . . ?
C1 N1 C19 119.1(2) . . ?
C7 N1 C19 117.0(2) . . ?
C28 N2 C23 107.4(2) . . ?
C30 N2 C23 126.3(2) . . ?
C30 N2 C28 126.3(2) . . ?
O7 N3 C34 118.1(3) . . ?
O8 N3 O7 123.4(2) . . ?
O8 N3 C34 118.5(3) . . ?
C2 C1 N1 122.4(2) . . ?
C6 C1 N1 119.6(2) . . ?
C6 C1 C2 118.0(2) . . ?
C1 C2 H2 119.6 . . ?
C3 C2 C1 120.8(3) . . ?
C3 C2 H2 119.6 . . ?
C2 C3 H3 120.2 . . ?
C4 C3 C2 119.6(3) . . ?
C4 C3 H3 120.2 . . ?
C3 C4 O3 122.3(3) . . ?
C3 C4 C5 121.2(2) . . ?
C5 C4 O3 116.2(3) . . ?
C4 C5 H5 120.4 . . ?
C4 C5 C6 119.2(3) . . ?
C6 C5 H5 120.4 . . ?
C1 C6 H6 119.4 . . ?
C5 C6 C1 121.2(3) . . ?
C5 C6 H6 119.4 . . ?
C8 C7 N1 120.7(3) . . ?
C8 C7 C12 117.6(3) . . ?
C12 C7 N1 121.6(2) . . ?
C7 C8 H8 119.3 . . ?
C9 C8 C7 121.4(3) . . ?
C9 C8 H8 119.3 . . ?
C8 C9 H9 119.9 . . ?
C10 C9 C8 120.3(2) . . ?
C10 C9 H9 119.9 . . ?
O1 C10 C9 124.8(2) . . ?
O1 C10 C11 116.2(3) . . ?
C9 C10 C11 119.0(3) . . ?
C10 C11 H11 119.7 . . ?
C12 C11 C10 120.7(3) . . ?
C12 C11 H11 119.7 . . ?
C7 C12 H12 119.5 . . ?
C11 C12 C7 121.1(2) . . ?
C11 C12 H12 119.5 . . ?
O1 C13 H13A 109.5 . . ?
O1 C13 H13B 109.5 . . ?
O1 C13 H13C 109.5 . . ?
H13A C13 H13B 109.5 . . ?
H13A C13 H13C 109.5 . . ?
H13B C13 H13C 109.5 . . ?
O2 C14 O3 105.3(3) . . ?
O4 C14 O2 129.4(3) . . ?
O4 C14 O3 125.2(3) . . ?
O2 C15 C16 108.1(3) . . ?
O2 C15 C17 111.3(2) . . ?
O2 C15 C18 101.7(3) . . ?
C17 C15 C16 113.2(3) . . ?
C17 C15 C18 111.2(3) . . ?
C18 C15 C16 110.7(3) . . ?
C15 C16 H16A 109.5 . . ?
C15 C16 H16B 109.5 . . ?
C15 C16 H16C 109.5 . . ?
H16A C16 H16B 109.5 . . ?
H16A C16 H16C 109.5 . . ?
H16B C16 H16C 109.5 . . ?
C15 C17 H17A 109.5 . . ?
C15 C17 H17B 109.5 . . ?
C15 C17 H17C 109.5 . . ?
H17A C17 H17B 109.5 . . ?
H17A C17 H17C 109.5 . . ?
H17B C17 H17C 109.5 . . ?
C15 C18 H18A 109.5 . . ?
C15 C18 H18B 109.5 . . ?
C15 C18 H18C 109.5 . . ?
H18A C18 H18B 109.5 . . ?
H18A C18 H18C 109.5 . . ?
H18B C18 H18C 109.5 . . ?
N1 C19 H19A 109.2 . . ?
N1 C19 H19B 109.2 . . ?
N1 C19 C20 112.2(2) . . ?
H19A C19 H19B 107.9 . . ?
C20 C19 H19A 109.2 . . ?
C20 C19 H19B 109.2 . . ?
C19 C20 H20A 108.8 . . ?
C19 C20 H20B 108.8 . . ?
H20A C20 H20B 107.7 . . ?
C21 C20 C19 113.6(2) . . ?
C21 C20 H20A 108.8 . . ?
C21 C20 H20B 108.8 . . ?
C22 C21 C20 126.3(2) . . ?
C28 C21 C20 126.8(2) . . ?
C28 C21 C22 106.7(2) . . ?
C23 C22 C21 107.6(2) . . ?
C27 C22 C21 132.1(3) . . ?
C27 C22 C23 120.3(2) . . ?
C22 C23 N2 107.7(2) . . ?
C24 C23 N2 130.2(3) . . ?
C24 C23 C22 122.1(2) . . ?
C23 C24 H24 121.6 . . ?
C25 C24 C23 116.8(3) . . ?
C25 C24 H24 121.6 . . ?
C24 C25 H25 119.2 . . ?
C24 C25 C26 121.5(2) . . ?
C26 C25 H25 119.2 . . ?
O5 C26 C25 114.7(2) . . ?
O5 C26 C27 123.8(2) . . ?
C27 C26 C25 121.5(2) . . ?
C22 C27 H27 121.1 . . ?
C26 C27 C22 117.8(3) . . ?
C26 C27 H27 121.1 . . ?
N2 C28 H28 124.7 . . ?
C21 C28 N2 110.5(2) . . ?
C21 C28 H28 124.7 . . ?
O5 C29 H29A 109.5 . . ?
O5 C29 H29B 109.5 . . ?
O5 C29 H29C 109.5 . . ?
H29A C29 H29B 109.5 . . ?
H29A C29 H29C 109.5 . . ?
H29B C29 H29C 109.5 . . ?
O6 C30 N2 121.3(2) . . ?
O6 C30 C31 122.8(3) . . ?
N2 C30 C31 115.8(2) . . ?
C32 C31 C30 116.7(2) . . ?
C36 C31 C30 123.3(2) . . ?
C36 C31 C32 119.9(2) . . ?
C31 C32 H32 120.1 . . ?
C33 C32 C31 119.9(3) . . ?
C33 C32 H32 120.1 . . ?
C32 C33 H33 120.5 . . ?
C34 C33 C32 118.9(3) . . ?
C34 C33 H33 120.5 . . ?
C33 C34 N3 117.8(2) . . ?
C33 C34 C35 122.4(2) . . ?
C35 C34 N3 119.8(3) . . ?
C34 C35 H35 120.8 . . ?
C34 C35 C36 118.4(3) . . ?
C36 C35 H35 120.8 . . ?
C31 C36 C35 120.3(3) . . ?
C31 C36 H36 119.8 . . ?
C35 C36 H36 119.8 . . ?

loop_
_geom_bond_atom_site_label_1
_geom_bond_atom_site_label_2
_geom_bond_distance
_geom_bond_site_symmetry_2
_geom_bond_publ_flag
O1 C10 1.366(3) . ?
O1 C13 1.427(3) . ?
O2 C14 1.327(3) . ?
O2 C15 1.494(3) . ?
O3 C4 1.417(3) . ?
O3 C14 1.356(4) . ?
O4 C14 1.191(4) . ?
O5 C26 1.374(3) . ?
O5 C29 1.417(3) . ?
O6 C30 1.208(3) . ?
O7 N3 1.227(3) . ?
O8 N3 1.217(3) . ?
N1 C1 1.405(3) . ?
N1 C7 1.421(3) . ?
N1 C19 1.463(3) . ?
N2 C23 1.413(3) . ?
N2 C28 1.408(3) . ?
N2 C30 1.390(3) . ?
N3 C34 1.472(3) . ?
C1 C2 1.398(4) . ?
C1 C6 1.397(4) . ?
C2 H2 0.9300 . ?
C2 C3 1.390(4) . ?
C3 H3 0.9300 . ?
C3 C4 1.371(4) . ?
C4 C5 1.378(4) . ?
C5 H5 0.9300 . ?
C5 C6 1.389(4) . ?
C6 H6 0.9300 . ?
C7 C8 1.393(4) . ?
C7 C12 1.393(4) . ?
C8 H8 0.9300 . ?
C8 C9 1.385(4) . ?
C9 H9 0.9300 . ?
C9 C10 1.385(4) . ?
C10 C11 1.385(4) . ?
C11 H11 0.9300 . ?
C11 C12 1.382(4) . ?
C12 H12 0.9300 . ?
C13 H13A 0.9600 . ?
C13 H13B 0.9600 . ?
C13 H13C 0.9600 . ?
C15 C16 1.526(5) . ?
C15 C17 1.500(5) . ?
C15 C18 1.524(4) . ?
C16 H16A 0.9600 . ?
C16 H16B 0.9600 . ?
C16 H16C 0.9600 . ?
C17 H17A 0.9600 . ?
C17 H17B 0.9600 . ?
C17 H17C 0.9600 . ?
C18 H18A 0.9600 . ?
C18 H18B 0.9600 . ?
C18 H18C 0.9600 . ?
C19 H19A 0.9700 . ?
C19 H19B 0.9700 . ?
C19 C20 1.521(4) . ?
C20 H20A 0.9700 . ?
C20 H20B 0.9700 . ?
C20 C21 1.491(4) . ?
C21 C22 1.462(3) . ?
C21 C28 1.352(4) . ?
C22 C23 1.396(4) . ?
C22 C27 1.392(4) . ?
C23 C24 1.393(4) . ?
C24 H24 0.9300 . ?
C24 C25 1.385(4) . ?
C25 H25 0.9300 . ?
C25 C26 1.390(4) . ?
C26 C27 1.383(4) . ?
C27 H27 0.9300 . ?
C28 H28 0.9300 . ?
C29 H29A 0.9600 . ?
C29 H29B 0.9600 . ?
C29 H29C 0.9600 . ?
C30 C31 1.504(4) . ?
C31 C32 1.397(4) . ?
C31 C36 1.379(4) . ?
C32 H32 0.9300 . ?
C32 C33 1.373(4) . ?
C33 H33 0.9300 . ?
C33 C34 1.371(4) . ?
C34 C35 1.376(4) . ?
C35 H35 0.9300 . ?
C35 C36 1.384(4) . ?
C36 H36 0.9300 . ?

loop_
_geom_torsion_atom_site_label_1
_geom_torsion_atom_site_label_2
_geom_torsion_atom_site_label_3
_geom_torsion_atom_site_label_4
_geom_torsion
_geom_torsion_site_symmetry_1
_geom_torsion_site_symmetry_2
_geom_torsion_site_symmetry_3
_geom_torsion_site_symmetry_4
_geom_torsion_publ_flag
O1 C10 C11 C12 -179.9(3) . . . . ?
O3 C4 C5 C6 -174.0(3) . . . . ?
O5 C26 C27 C22 -179.5(3) . . . . ?
O6 C30 C31 C32 -53.8(4) . . . . ?
O6 C30 C31 C36 122.8(3) . . . . ?
O7 N3 C34 C33 -6.5(4) . . . . ?
O7 N3 C34 C35 174.0(3) . . . . ?
O8 N3 C34 C33 173.6(3) . . . . ?
O8 N3 C34 C35 -5.9(4) . . . . ?
N1 C1 C2 C3 179.4(3) . . . . ?
N1 C1 C6 C5 -179.1(3) . . . . ?
N1 C7 C8 C9 175.6(2) . . . . ?
N1 C7 C12 C11 -175.8(2) . . . . ?
N1 C19 C20 C21 177.2(2) . . . . ?
N2 C23 C24 C25 -176.4(3) . . . . ?
N2 C30 C31 C32 124.7(3) . . . . ?
N2 C30 C31 C36 -58.8(4) . . . . ?
N3 C34 C35 C36 -177.3(3) . . . . ?
C1 N1 C7 C8 129.1(3) . . . . ?
C1 N1 C7 C12 -54.5(4) . . . . ?
C1 N1 C19 C20 -74.1(3) . . . . ?
C1 C2 C3 C4 -0.7(5) . . . . ?
C2 C1 C6 C5 -0.8(5) . . . . ?
C2 C3 C4 O3 174.1(3) . . . . ?
C2 C3 C4 C5 -0.2(5) . . . . ?
C3 C4 C5 C6 0.6(5) . . . . ?
C4 O3 C14 O2 -176.8(2) . . . . ?
C4 O3 C14 O4 2.8(5) . . . . ?
C4 C5 C6 C1 -0.1(5) . . . . ?
C6 C1 C2 C3 1.2(5) . . . . ?
C7 N1 C1 C2 145.5(3) . . . . ?
C7 N1 C1 C6 -36.3(4) . . . . ?
C7 N1 C19 C20 131.8(2) . . . . ?
C7 C8 C9 C10 0.3(4) . . . . ?
C8 C7 C12 C11 0.8(4) . . . . ?
C8 C9 C10 O1 179.6(3) . . . . ?
C8 C9 C10 C11 0.6(4) . . . . ?
C9 C10 C11 C12 -0.7(4) . . . . ?
C10 C11 C12 C7 0.1(4) . . . . ?
C12 C7 C8 C9 -0.9(4) . . . . ?
C13 O1 C10 C9 3.4(4) . . . . ?
C13 O1 C10 C11 -177.5(3) . . . . ?
C14 O2 C15 C16 -64.8(3) . . . . ?
C14 O2 C15 C17 60.2(4) . . . . ?
C14 O2 C15 C18 178.7(3) . . . . ?
C14 O3 C4 C3 49.7(4) . . . . ?
C14 O3 C4 C5 -135.8(3) . . . . ?
C15 O2 C14 O3 173.2(3) . . . . ?
C15 O2 C14 O4 -6.3(5) . . . . ?
C19 N1 C1 C2 -8.1(4) . . . . ?
C19 N1 C1 C6 170.1(3) . . . . ?
C19 N1 C7 C8 -76.8(3) . . . . ?
C19 N1 C7 C12 99.6(3) . . . . ?
C19 C20 C21 C22 73.0(3) . . . . ?
C19 C20 C21 C28 -111.2(3) . . . . ?
C20 C21 C22 C23 177.1(3) . . . . ?
C20 C21 C22 C27 0.4(5) . . . . ?
C20 C21 C28 N2 -176.1(3) . . . . ?
C21 C22 C23 N2 -1.4(3) . . . . ?
C21 C22 C23 C24 -178.9(2) . . . . ?
C21 C22 C27 C26 177.6(3) . . . . ?
C22 C21 C28 N2 0.4(3) . . . . ?
C22 C23 C24 C25 0.5(4) . . . . ?
C23 N2 C28 C21 -1.3(3) . . . . ?
C23 N2 C30 O6 -11.1(5) . . . . ?
C23 N2 C30 C31 170.5(3) . . . . ?
C23 C22 C27 C26 1.2(4) . . . . ?
C23 C24 C25 C26 1.2(4) . . . . ?
C24 C25 C26 O5 178.3(2) . . . . ?
C24 C25 C26 C27 -1.8(5) . . . . ?
C25 C26 C27 C22 0.5(4) . . . . ?
C27 C22 C23 N2 175.7(2) . . . . ?
C27 C22 C23 C24 -1.8(4) . . . . ?
C28 N2 C23 C22 1.7(3) . . . . ?
C28 N2 C23 C24 178.9(3) . . . . ?
C28 N2 C30 O6 168.3(3) . . . . ?
C28 N2 C30 C31 -10.1(4) . . . . ?
C28 C21 C22 C23 0.6(3) . . . . ?
C28 C21 C22 C27 -176.1(3) . . . . ?
C29 O5 C26 C25 -177.0(2) . . . . ?
C29 O5 C26 C27 3.1(4) . . . . ?
C30 N2 C23 C22 -178.9(3) . . . . ?
C30 N2 C23 C24 -1.6(5) . . . . ?
C30 N2 C28 C21 179.2(3) . . . . ?
C30 C31 C32 C33 -178.9(3) . . . . ?
C30 C31 C36 C35 -178.0(3) . . . . ?
C31 C32 C33 C34 -3.4(4) . . . . ?
C32 C31 C36 C35 -1.5(4) . . . . ?
C32 C33 C34 N3 -179.9(3) . . . . ?
C32 C33 C34 C35 -0.4(5) . . . . ?
C33 C34 C35 C36 3.2(5) . . . . ?
C34 C35 C36 C31 -2.2(5) . . . . ?
C36 C31 C32 C33 4.4(4) . . . . ?
